data_7714751
loop_
_publ_author_name
'Jiao, Zixian'
'Quah, Jasmine'
'Syed, Tajamul Hussain'
'Wei, Wei'
'Zhang, Bingbing'
'Wang, Fei'
'Wang, Jian'

_publ_section_title
;
 Synthesis, crystal and electronic structures, linear and nonlinear
 optical properties, and photocurrent response of oxyhalides
 CeHaVIO<sub>4</sub> (Ha = Cl, Br; VI = Mo, W).
;
_journal_issue 5
_journal_name_full 'Dalton transactions (Cambridge, England : 2003)'
_journal_page_first 2029
_journal_page_last 2038
_journal_paper_doi 10.1039/d3dt03640e
_journal_volume 53
_journal_year 2024
_chemical_formula_sum 'Br Ce O4 W'
_chemical_formula_weight 467.9
_space_group_IT_number 7
_space_group_name_Hall 'P -2yc'
_space_group_name_H-M_alt 'P 1 c 1'
_symmetry_cell_setting monoclinic
_symmetry_Int_Tables_number 7
_symmetry_space_group_name_Hall 'P -2yc'
_symmetry_space_group_name_H-M 'P 1 c 1'
_audit_update_record
;
2023-10-20 deposited with the CCDC.	2023-12-15 downloaded from the CCDC.
;
_cell_angle_alpha 90
_cell_angle_beta 90.0083
_cell_angle_gamma 90
_cell_formula_units_Z 4
_cell_length_a 9.87830(10)
_cell_length_b 5.92230(10)
_cell_length_c 7.93940(10)
_cell_measurement_reflns_used 39363
_cell_measurement_temperature 296.4(4)
_cell_measurement_theta_max 38.4
_cell_measurement_theta_min 3.41
_cell_volume 464.473(11)
_computing_cell_refinement 'CrysAlisPro 1.171.42.53a (Rigaku OD, 2022)'
_computing_data_collection 'CrysAlisPro 1.171.42.53a (Rigaku OD, 2022)'
_computing_data_reduction 'CrysAlisPro 1.171.42.53a (Rigaku OD, 2022)'
_diffrn_ambient_temperature 296.4
_diffrn_detector 'Hybrid Pixel Array Detector'
_diffrn_detector_area_resol_mean 10.0000
_diffrn_measured_fraction_theta_full 0.98
_diffrn_measured_fraction_theta_max 0.97
_diffrn_measurement_device 'four-circle diffractometer'
_diffrn_measurement_device_type 'XtaLAB Synergy, Dualflex, HyPix'
_diffrn_measurement_method '\w scans'
_diffrn_radiation_monochromator mirror
_diffrn_radiation_probe x-ray
_diffrn_radiation_source 'X-ray tube'
_diffrn_radiation_type 'Mo K\a'
_diffrn_radiation_wavelength 0.71073
_diffrn_reflns_av_R_equivalents 0.0295
_diffrn_reflns_av_unetI/netI 0.0115
_diffrn_reflns_limit_h_max 17
_diffrn_reflns_limit_h_min -17
_diffrn_reflns_limit_k_max 10
_diffrn_reflns_limit_k_min -10
_diffrn_reflns_limit_l_max 13
_diffrn_reflns_limit_l_min -13
_diffrn_reflns_number 44656
_diffrn_reflns_theta_full 38.08
_diffrn_reflns_theta_max 38.3
_diffrn_reflns_theta_min 3.44
_diffrn_source 'micro-focus sealed X-ray tube'
_exptl_absorpt_coefficient_mu 42.913
_exptl_absorpt_correction_T_max 0.458
_exptl_absorpt_correction_T_min 0.107
_exptl_absorpt_correction_type gaussian
_exptl_absorpt_process_details
;
CrysAlisPro 1.171.42.53a (Rigaku Oxford Diffraction, 2022)
Numerical absorption correction based on gaussian integration over
a multifaceted crystal model
Empirical absorption correction using spherical harmonics,
implemented in SCALE3 ABSPACK scaling algorithm.
;
_exptl_crystal_colour colourless
_exptl_crystal_density_diffrn 6.6907
_exptl_crystal_description prism
_exptl_crystal_F_000 796
_exptl_crystal_size_max 0.07
_exptl_crystal_size_mid 0.03
_exptl_crystal_size_min 0.022
_refine_diff_density_max 6.51
_refine_diff_density_min -2.47
_refine_ls_abs_structure_details '  2397 of Friedel pairs used in the refinement'
_refine_ls_abs_structure_Flack 0.266(15)
_refine_ls_extinction_method none
_refine_ls_goodness_of_fit_gt 1.84
_refine_ls_goodness_of_fit_ref 1.83
_refine_ls_number_constraints 2
_refine_ls_number_parameters 90
_refine_ls_number_reflns 4893
_refine_ls_number_restraints 0
_refine_ls_R_factor_all 0.0211
_refine_ls_R_factor_gt 0.0208
_refine_ls_shift/su_max 0.0390
_refine_ls_shift/su_mean 0.0094
_refine_ls_structure_factor_coef F
_refine_ls_weighting_details w=1/(\s^2^(F)+0.0001F^2^)
_refine_ls_weighting_scheme sigma
_refine_ls_wR_factor_gt 0.0255
_refine_ls_wR_factor_ref 0.0256
_reflns_number_gt 4823
_reflns_number_total 4893
_reflns_threshold_expression I>3\s(I)
_cod_data_source_file d3dt03640e2.cif
_cod_data_source_block I_CCDC2
_cod_depositor_comments 'Adding full bibliography for 7714749--7714752.cif.'
_cod_original_formula_sum 'Br1 Ce1 O4 W1'
_cod_database_code 7714751
_publcif_datablock.id {04290e51-0832-47af-9315-233201cef86d}

_publcif_funding_html
;
;

loop_
_space_group_symop_id
_space_group_symop_operation_xyz
1 x,y,z
2 x,-y,z+1/2

loop_
_atom_site_label
_atom_site_type_symbol
_atom_site_fract_x
_atom_site_fract_y
_atom_site_fract_z
_atom_site_adp_type
_atom_site_U_iso_or_equiv
_atom_site_site_symmetry_multiplicity
_atom_site_occupancy
_atom_site_calc_flag
_atom_site_refinement_flags
_atom_site_disorder_assembly
_atom_site_disorder_group
W1 W 0.06693(5) 0.49777(5) 0.72856(6) Uani 0.00643(9) 2 1 d . . .
W2 W 0.34760(5) 0.00404(5) 0.47822(6) Uani 0.00602(9) 2 1 d . . .
Ce1 Ce 0.49162(10) 0.45288(12) 0.69896(4) Uani 0.00851(19) 2 1 d . . .
Ce2 Ce 0.92431(9) 0.95285(12) 0.44826(4) Uani 0.00792(19) 2 1 d . . .
Br1 Br 0.67902(17) 0.0016(3) 0.69697(11) Uani 0.0104(3) 2 1 d . . .
Br2 Br 0.73592(18) 0.4986(3) 0.94727(12) Uani 0.0126(3) 2 1 d . . .
O1 O 0.4375(7) 0.2668(8) 0.9696(9) Uiso 0.0087(12) 2 1 d . . .
O2 O 0.4401(7) 0.7376(9) 0.9200(9) Uiso 0.0097(12) 2 1 d . . .
O3 O 0.9860(8) 0.7693(8) 0.7219(9) Uiso 0.0075(11) 2 1 d . . .
O4 O 0.9871(8) 0.2357(8) 0.6669(8) Uiso 0.0075(11) 2 1 d . . .
O5 O 0.1734(8) 0.9996(14) 0.4351(8) Uiso 0.0065(11) 2 1 d . . .
O6 O 0.2442(8) 0.5159(16) 0.7042(9) Uiso 0.0120(15) 2 1 d . . .
O7 O 0.3609(11) 0.0532(13) 0.7011(6) Uiso 0.0093(18) 2 1 d . . .
O8 O 0.0557(12) 0.4339(12) 0.9515(7) Uiso 0.013(2) 2 1 d . . .

loop_
_atom_site_aniso_label
_atom_site_aniso_type_symbol
_atom_site_aniso_U_11
_atom_site_aniso_U_22
_atom_site_aniso_U_33
_atom_site_aniso_U_12
_atom_site_aniso_U_13
_atom_site_aniso_U_23
W1 W 0.00718(19) 0.00581(16) 0.00629(14) 0.00014(6) -0.00092(16) -0.00019(9)
W2 W 0.00469(17) 0.00561(15) 0.00777(14) 0.00000(7) -0.00143(16) 0.00021(9)
Ce1 Ce 0.0089(3) 0.0101(3) 0.0065(3) 0.0005(2) 0.00004(9) -0.00010(11)
Ce2 Ce 0.0079(3) 0.0097(3) 0.0062(3) -0.0010(2) -0.00021(9) -0.00015(11)
Br1 Br 0.0098(6) 0.0085(4) 0.0127(6) 0.0010(5) -0.0009(6) -0.0005(6)
Br2 Br 0.0088(6) 0.0181(5) 0.0109(6) 0.0009(5) -0.0013(6) -0.0004(7)

loop_
_atom_type_symbol
_atom_type_scat_dispersion_real
_atom_type_scat_dispersion_imag
_atom_type_scat_source
Br -0.2901 2.4595 'International Tables Vol C tables 4.2.6.8 and 6.1.1.1'
Ce -0.2486 2.6331 'International Tables Vol C tables 4.2.6.8 and 6.1.1.1'
O 0.0106 0.0060 'International Tables Vol C tables 4.2.6.8 and 6.1.1.1'
W -0.8490 6.8722 'International Tables Vol C tables 4.2.6.8 and 6.1.1.1'

loop_
_exptl_crystal_face_index_h
_exptl_crystal_face_index_k
_exptl_crystal_face_index_l
_exptl_crystal_face_perp_dist
? ? ? ?

loop_
_geom_angle_atom_site_label_1
_geom_angle_atom_site_label_2
_geom_angle_atom_site_label_3
_geom_angle_site_symmetry_1
_geom_angle_site_symmetry_2
_geom_angle_site_symmetry_3
_geom_angle
_geom_angle_publ_flag
Ce2 W1 Ce2 1_455 . 2_465 133.79(2) ?
Ce2 W1 O3 1_455 . 1_455 34.5(2) ?
Ce2 W1 O4 1_455 . 1_455 106.9(2) ?
Ce2 W1 O6 1_455 . . 105.2(3) ?
Ce2 W1 O8 1_455 . . 134.6(3) ?
Ce2 W1 O8 1_455 . 2_564 43.3(2) ?
Ce2 W1 O3 2_465 . 1_455 121.3(2) ?
Ce2 W1 O4 2_465 . 1_455 45.7(2) ?
Ce2 W1 O6 2_465 . . 120.2(3) ?
Ce2 W1 O8 2_465 . . 47.7(3) ?
Ce2 W1 O8 2_465 . 2_564 127.6(2) ?
O3 W1 O4 1_455 . 1_455 124.5(3) ?
O3 W1 O6 1_455 . . 112.6(4) ?
O3 W1 O8 1_455 . . 100.8(4) ?
O3 W1 O8 1_455 . 2_564 77.7(3) ?
O4 W1 O6 1_455 . . 117.1(4) ?
O4 W1 O8 1_455 . . 93.3(3) ?
O4 W1 O8 1_455 . 2_564 82.4(3) ?
O6 W1 O8 . . . 100.4(4) ?
O6 W1 O8 . . 2_564 86.0(4) ?
O8 W1 O8 . . 2_564 173.4(5) ?
Ce1 W2 Ce1 . . 2_554 133.43(3) ?
Ce1 W2 O1 . . 2_554 119.2(2) ?
Ce1 W2 O2 . . 2_564 44.8(2) ?
Ce1 W2 O5 . . 1_545 120.6(3) ?
Ce1 W2 O7 . . . 49.6(3) ?
Ce1 W2 O7 . . 2_554 126.0(2) ?
Ce1 W2 O1 2_554 . 2_554 33.8(2) ?
Ce1 W2 O2 2_554 . 2_564 105.1(2) ?
Ce1 W2 O5 2_554 . 1_545 104.1(2) ?
Ce1 W2 O7 2_554 . . 131.8(3) ?
Ce1 W2 O7 2_554 . 2_554 44.7(2) ?
O1 W2 O2 2_554 . 2_564 118.5(3) ?
O1 W2 O5 2_554 . 1_545 117.0(3) ?
O1 W2 O7 2_554 . . 98.2(4) ?
O1 W2 O7 2_554 . 2_554 78.6(3) ?
O2 W2 O5 2_564 . 1_545 116.8(3) ?
O2 W2 O7 2_564 . . 94.4(3) ?
O2 W2 O7 2_564 . 2_554 81.3(3) ?
O5 W2 O7 1_545 . . 105.4(4) ?
O5 W2 O7 1_545 . 2_554 82.1(4) ?
O7 W2 O7 . . 2_554 172.4(5) ?
W2 Ce1 W2 . . 2_555 66.120(17) ?
W2 Ce1 Ce1 . . 2_564 66.954(15) ?
W2 Ce1 Ce1 . . 2_565 127.14(2) ?
W2 Ce1 Br1 . . . 66.62(3) ?
W2 Ce1 Br2 . . . 134.22(4) ?
W2 Ce1 Br2 . . 2_564 93.63(3) ?
W2 Ce1 O1 . . . 90.51(14) ?
W2 Ce1 O1 . . 2_564 93.01(14) ?
W2 Ce1 O2 . . . 142.02(16) ?
W2 Ce1 O2 . . 2_564 30.75(14) ?
W2 Ce1 O6 . . . 73.8(2) ?
W2 Ce1 O7 . . . 30.54(10) ?
W2 Ce1 Ce1 2_555 . 2_564 132.93(2) ?
W2 Ce1 Ce1 2_555 . 2_565 61.206(14) ?
W2 Ce1 Br1 2_555 . . 68.18(3) ?
W2 Ce1 Br2 2_555 . . 89.00(3) ?
W2 Ce1 Br2 2_555 . 2_564 136.66(4) ?
W2 Ce1 O1 2_555 . . 24.40(14) ?
W2 Ce1 O1 2_555 . 2_564 144.68(15) ?
W2 Ce1 O2 2_555 . . 89.68(14) ?
W2 Ce1 O2 2_555 . 2_564 96.81(14) ?
W2 Ce1 O6 2_555 . . 74.1(2) ?
W2 Ce1 O7 2_555 . . 35.59(10) ?
Ce1 Ce1 Ce1 2_564 . 2_565 163.99(2) ?
Ce1 Ce1 Br1 2_564 . . 96.29(2) ?
Ce1 Ce1 Br2 2_564 . . 127.74(4) ?
Ce1 Ce1 Br2 2_564 . 2_564 50.08(3) ?
Ce1 Ce1 O1 2_564 . . 157.28(14) ?
Ce1 Ce1 O1 2_564 . 2_564 36.22(14) ?
Ce1 Ce1 O2 2_564 . . 127.20(14) ?
Ce1 Ce1 O2 2_564 . 2_564 36.62(13) ?
Ce1 Ce1 O6 2_564 . . 89.75(17) ?
Ce1 Ce1 O7 2_564 . . 97.39(11) ?
Ce1 Ce1 Br1 2_565 . . 96.85(2) ?
Ce1 Ce1 Br2 2_565 . . 50.50(3) ?
Ce1 Ce1 Br2 2_565 . 2_564 128.04(4) ?
Ce1 Ce1 O1 2_565 . . 37.03(13) ?
Ce1 Ce1 O1 2_565 . 2_564 128.57(14) ?
Ce1 Ce1 O2 2_565 . . 37.49(14) ?
Ce1 Ce1 O2 2_565 . 2_564 157.88(14) ?
Ce1 Ce1 O6 2_565 . . 87.84(17) ?
Ce1 Ce1 O7 2_565 . . 96.65(11) ?
Br1 Ce1 Br2 . . . 68.59(4) ?
Br1 Ce1 Br2 . . 2_564 68.61(4) ?
Br1 Ce1 O1 . . . 76.18(13) ?
Br1 Ce1 O1 . . 2_564 131.18(15) ?
Br1 Ce1 O2 . . . 132.64(15) ?
Br1 Ce1 O2 . . 2_564 75.19(14) ?
Br1 Ce1 O6 . . . 133.4(2) ?
Br1 Ce1 O7 . . . 63.3(2) ?
Br2 Ce1 Br2 . . 2_564 78.50(4) ?
Br2 Ce1 O1 . . . 69.98(16) ?
Br2 Ce1 O1 . . 2_564 124.17(15) ?
Br2 Ce1 O2 . . . 69.78(16) ?
Br2 Ce1 O2 . . 2_564 138.01(16) ?
Br2 Ce1 O6 . . . 137.64(17) ?
Br2 Ce1 O7 . . . 116.19(18) ?
Br2 Ce1 O1 2_564 . . 139.31(15) ?
Br2 Ce1 O1 2_564 . 2_564 69.13(16) ?
Br2 Ce1 O2 2_564 . . 122.90(16) ?
Br2 Ce1 O2 2_564 . 2_564 68.89(16) ?
Br2 Ce1 O6 2_564 . . 139.02(17) ?
Br2 Ce1 O7 2_564 . . 116.85(18) ?
O1 Ce1 O1 . . 2_564 151.0(2) ?
O1 Ce1 O2 . . . 69.18(19) ?
O1 Ce1 O2 . . 2_564 121.14(19) ?
O1 Ce1 O6 . . . 80.7(2) ?
O1 Ce1 O7 . . . 59.99(17) ?
O1 Ce1 O2 2_564 . . 91.1(2) ?
O1 Ce1 O2 2_564 . 2_564 67.66(18) ?
O1 Ce1 O6 2_564 . . 72.7(2) ?
O1 Ce1 O7 2_564 . . 118.8(2) ?
O2 Ce1 O2 . . 2_564 151.3(2) ?
O2 Ce1 O6 . . . 71.6(2) ?
O2 Ce1 O7 . . . 119.5(2) ?
O2 Ce1 O6 2_564 . . 83.3(2) ?
O2 Ce1 O7 2_564 . . 61.27(17) ?
O6 Ce1 O7 . . . 70.1(3) ?
W1 Ce2 W1 1_655 . 2_664 66.225(16) ?
W1 Ce2 Ce2 1_655 . 2_574 133.19(2) ?
W1 Ce2 Ce2 1_655 . 2_575 60.980(14) ?
W1 Ce2 Br1 1_655 . 1_565 89.01(3) ?
W1 Ce2 Br1 1_655 . 2_564 136.29(4) ?
W1 Ce2 Br2 1_655 . 2_564 68.16(3) ?
W1 Ce2 O3 1_655 . . 24.00(13) ?
W1 Ce2 O3 1_655 . 2_574 143.17(17) ?
W1 Ce2 O4 1_655 . 1_565 88.64(13) ?
W1 Ce2 O4 1_655 . 2_564 96.44(13) ?
W1 Ce2 O5 1_655 . 1_655 74.56(18) ?
W1 Ce2 O8 1_655 . 2_664 35.68(12) ?
W1 Ce2 Ce2 2_664 . 2_574 67.112(15) ?
W1 Ce2 Ce2 2_664 . 2_575 127.03(2) ?
W1 Ce2 Br1 2_664 . 1_565 134.20(4) ?
W1 Ce2 Br1 2_664 . 2_564 93.42(3) ?
W1 Ce2 Br2 2_664 . 2_564 66.51(3) ?
W1 Ce2 O3 2_664 . . 90.21(14) ?
W1 Ce2 O3 2_664 . 2_574 92.61(14) ?
W1 Ce2 O4 2_664 . 1_565 139.73(17) ?
W1 Ce2 O4 2_664 . 2_564 30.22(12) ?
W1 Ce2 O5 2_664 . 1_655 70.31(18) ?
W1 Ce2 O8 2_664 . 2_664 30.63(12) ?
Ce2 Ce2 Ce2 2_574 . 2_575 163.98(2) ?
Ce2 Ce2 Br1 2_574 . 1_565 127.60(4) ?
Ce2 Ce2 Br1 2_574 . 2_564 50.28(3) ?
Ce2 Ce2 Br2 2_574 . 2_564 96.43(2) ?
Ce2 Ce2 O3 2_574 . . 156.85(15) ?
Ce2 Ce2 O3 2_574 . 2_574 36.89(15) ?
Ce2 Ce2 O4 2_574 . 1_565 126.62(13) ?
Ce2 Ce2 O4 2_574 . 2_564 36.95(12) ?
Ce2 Ce2 O5 2_574 . 1_655 86.71(15) ?
Ce2 Ce2 O8 2_574 . 2_664 97.52(12) ?
Ce2 Ce2 Br1 2_575 . 1_565 50.52(3) ?
Ce2 Ce2 Br1 2_575 . 2_564 127.96(4) ?
Ce2 Ce2 Br2 2_575 . 2_564 96.70(2) ?
Ce2 Ce2 O3 2_575 . . 37.00(13) ?
Ce2 Ce2 O3 2_575 . 2_574 128.11(14) ?
Ce2 Ce2 O4 2_575 . 1_565 38.39(13) ?
Ce2 Ce2 O4 2_575 . 2_564 156.94(14) ?
Ce2 Ce2 O5 2_575 . 1_655 91.51(15) ?
Ce2 Ce2 O8 2_575 . 2_664 96.40(12) ?
Br1 Ce2 Br1 1_565 . 2_564 78.28(4) ?
Br1 Ce2 Br2 1_565 . 2_564 68.65(4) ?
Br1 Ce2 O3 1_565 . . 71.45(17) ?
Br1 Ce2 O3 1_565 . 2_574 125.25(16) ?
Br1 Ce2 O4 1_565 . 1_565 72.06(17) ?
Br1 Ce2 O4 1_565 . 2_564 140.55(16) ?
Br1 Ce2 O5 1_565 . 1_655 141.51(15) ?
Br1 Ce2 O8 1_565 . 2_664 117.01(19) ?
Br1 Ce2 Br2 2_564 . 2_564 68.25(4) ?
Br1 Ce2 O3 2_564 . . 140.68(17) ?
Br1 Ce2 O3 2_564 . 2_574 71.18(18) ?
Br1 Ce2 O4 2_564 . 1_565 125.12(16) ?
Br1 Ce2 O4 2_564 . 2_564 70.91(16) ?
Br1 Ce2 O5 2_564 . 1_655 136.66(15) ?
Br1 Ce2 O8 2_564 . 2_664 117.38(19) ?
Br2 Ce2 O3 2_564 . . 77.57(14) ?
Br2 Ce2 O3 2_564 . 2_574 132.42(16) ?
Br2 Ce2 O4 2_564 . 1_565 134.09(15) ?
Br2 Ce2 O4 2_564 . 2_564 77.27(14) ?
Br2 Ce2 O5 2_564 . 1_655 131.21(19) ?
Br2 Ce2 O8 2_564 . 2_664 64.4(2) ?
O3 Ce2 O3 . . 2_574 147.8(2) ?
O3 Ce2 O4 . . 1_565 68.07(17) ?
O3 Ce2 O4 . . 2_564 120.41(19) ?
O3 Ce2 O5 . . 1_655 81.0(2) ?
O3 Ce2 O8 . . 2_664 59.61(18) ?
O3 Ce2 O4 2_574 . 1_565 89.9(2) ?
O3 Ce2 O4 2_574 . 2_564 66.72(18) ?
O3 Ce2 O5 2_574 . 1_655 69.9(2) ?
O3 Ce2 O8 2_574 . 2_664 117.2(2) ?
O4 Ce2 O4 1_565 . 2_564 146.8(2) ?
O4 Ce2 O5 1_565 . 1_655 73.0(2) ?
O4 Ce2 O8 1_565 . 2_664 117.1(2) ?
O4 Ce2 O5 2_564 . 1_655 76.8(2) ?
O4 Ce2 O8 2_564 . 2_664 60.80(17) ?
O5 Ce2 O8 1_655 . 2_664 66.9(3) ?
Ce1 Br1 Ce2 . . 1_545 121.21(5) ?
Ce1 Br1 Ce2 . . 2_565 111.37(5) ?
Ce2 Br1 Ce2 1_545 . 2_565 79.20(4) ?
Ce1 Br2 Ce1 . . 2_565 79.42(4) ?
Ce1 Br2 Ce2 . . 2_565 111.80(5) ?
Ce1 Br2 Ce2 2_565 . 2_565 120.78(5) ?
W2 O1 Ce1 2_555 . . 121.8(3) ?
W2 O1 Ce1 2_555 . 2_565 130.6(4) ?
Ce1 O1 Ce1 . . 2_565 106.76(18) ?
W2 O2 Ce1 2_565 . . 147.4(4) ?
W2 O2 Ce1 2_565 . 2_565 104.5(3) ?
Ce1 O2 Ce1 . . 2_565 105.9(2) ?
W1 O3 Ce2 1_655 . . 121.5(3) ?
W1 O3 Ce2 1_655 . 2_575 132.3(4) ?
Ce2 O3 Ce2 . . 2_575 106.10(19) ?
W1 O4 Ce2 1_655 . 1_545 151.0(3) ?
W1 O4 Ce2 1_655 . 2_565 104.1(3) ?
Ce2 O4 Ce2 1_545 . 2_565 104.66(19) ?
W2 O5 Ce2 1_565 . 1_455 165.3(4) ?
W1 O6 Ce1 . . . 166.7(5) ?
W2 O7 W2 . . 2_555 160.4(5) ?
W2 O7 Ce1 . . . 99.8(3) ?
W2 O7 Ce1 2_555 . . 99.7(3) ?
W1 O8 W1 . . 2_565 156.7(4) ?
W1 O8 Ce2 . . 2_465 101.7(3) ?
W1 O8 Ce2 2_565 . 2_465 101.0(3) ?

loop_
_geom_bond_atom_site_label_1
_geom_bond_atom_site_label_2
_geom_bond_site_symmetry_1
_geom_bond_site_symmetry_2
_geom_bond_distance
_geom_bond_publ_flag
W1 Ce2 . 1_455 3.7683(8) ?
W1 Ce2 . 2_465 3.4857(8) ?
W1 O3 . 1_455 1.797(5) ?
W1 O4 . 1_455 1.808(5) ?
W1 O6 . . 1.765(8) ?
W1 O8 . . 1.814(5) ?
W1 O8 . 2_564 2.239(5) ?
W2 Ce1 . . 3.4872(8) ?
W2 Ce1 . 2_554 3.7767(8) ?
W2 O1 . 2_554 1.835(5) ?
W2 O2 . 2_564 1.842(6) ?
W2 O5 . 1_545 1.755(7) ?
W2 O7 . . 1.798(5) ?
W2 O7 . 2_554 2.230(5) ?
Ce1 Ce1 . 2_564 4.0087(5) ?
Ce1 Ce1 . 2_565 4.0087(5) ?
Ce1 Br1 . . 3.2514(18) ?
Ce1 Br2 . . 3.1277(17) ?
Ce1 Br2 . 2_564 3.1466(17) ?
Ce1 O1 . . 2.474(7) ?
Ce1 O1 . 2_564 2.521(6) ?
Ce1 O2 . . 2.486(6) ?
Ce1 O2 . 2_564 2.537(7) ?
Ce1 O6 . . 2.473(8) ?
Ce1 O7 . . 2.697(9) ?
Ce2 Ce2 . 2_574 4.0088(5) ?
Ce2 Ce2 . 2_575 4.0088(5) ?
Ce2 Br1 . 1_565 3.1393(16) ?
Ce2 Br1 . 2_564 3.1501(16) ?
Ce2 Br2 . 2_564 3.257(2) ?
Ce2 O3 . . 2.505(7) ?
Ce2 O3 . 2_574 2.511(6) ?
Ce2 O4 . 1_565 2.491(6) ?
Ce2 O4 . 2_564 2.573(6) ?
Ce2 O5 . 1_655 2.478(8) ?
Ce2 O8 . 2_664 2.633(9) ?

loop_
_geom_hbond_atom_site_label_D
_geom_hbond_atom_site_label_H
_geom_hbond_atom_site_label_A
_geom_hbond_site_symmetry_D
_geom_hbond_site_symmetry_H
_geom_hbond_site_symmetry_A
_geom_hbond_distance_DH
_geom_hbond_distance_HA
_geom_hbond_distance_DA
_geom_hbond_angle_DHA
_geom_hbond_publ_flag
? ? ? ? ? ? ? ? ? ? ?

loop_
_geom_torsion_atom_site_label_1
_geom_torsion_atom_site_label_2
_geom_torsion_atom_site_label_3
_geom_torsion_atom_site_label_4
_geom_torsion_site_symmetry_1
_geom_torsion_site_symmetry_2
_geom_torsion_site_symmetry_3
_geom_torsion_site_symmetry_4
_geom_torsion
_geom_torsion_publ_flag
? ? ? ? ? ? ? ? ? ?

loop_
_restr_angle_atom_site_label_1
_restr_angle_site_symmetry_1
_restr_angle_atom_site_label_2
_restr_angle_site_symmetry_2
_restr_angle_atom_site_label_3
_restr_angle_site_symmetry_3
_restr_angle_target
_restr_angle_target_weight_param
? ? ? ? ? ? ? ?

loop_
_restr_distance_atom_site_label_1
_restr_distance_site_symmetry_1
_restr_distance_atom_site_label_2
_restr_distance_site_symmetry_2
_restr_distance_target
_restr_distance_target_weight_param
? ? ? ? ? ?

loop_
_restr_equal_angle_atom_site_label_1
_restr_equal_angle_site_symmetry_1
_restr_equal_angle_atom_site_label_2
_restr_equal_angle_site_symmetry_2
_restr_equal_angle_atom_site_label_3
_restr_equal_angle_site_symmetry_3
_restr_equal_angle_class_class_id
_restr_equal_angle_class_target_weight_param
? ? ? ? ? ? ? ?

loop_
_restr_equal_distance_atom_site_label_1
_restr_equal_distance_site_symmetry_1
_restr_equal_distance_atom_site_label_2
_restr_equal_distance_site_symmetry_2
_restr_equal_distance_class_class_id
_restr_equal_distance_class_target_weight_param
? ? ? ? ? ?

loop_
_restr_equal_torsion_atom_site_label_1
_restr_equal_torsion_site_symmetry_1
_restr_equal_torsion_atom_site_label_2
_restr_equal_torsion_site_symmetry_2
_restr_equal_torsion_atom_site_label_3
_restr_equal_torsion_site_symmetry_3
_restr_equal_torsion_atom_site_label_4
_restr_equal_torsion_site_symmetry_4
_restr_equal_torsion_class_class_id
_restr_equal_torsion_class_target_weight_param
? ? ? ? ? ? ? ? ? ?

loop_
_restr_torsion_atom_site_label_1
_restr_torsion_site_symmetry_1
_restr_torsion_atom_site_label_2
_restr_torsion_site_symmetry_2
_restr_torsion_atom_site_label_3
_restr_torsion_site_symmetry_3
_restr_torsion_atom_site_label_4
_restr_torsion_site_symmetry_4
_restr_torsion_angle_target
_restr_torsion_weight_param
? ? ? ? ? ? ? ? ? ?

loop_
_twin_individual_id
_twin_individual_mass_fraction_refined
_twin_individual_twin_matrix_11
_twin_individual_twin_matrix_12
_twin_individual_twin_matrix_13
_twin_individual_twin_matrix_21
_twin_individual_twin_matrix_22
_twin_individual_twin_matrix_23
_twin_individual_twin_matrix_31
_twin_individual_twin_matrix_32
_twin_individual_twin_matrix_33
1 0.33(3) 1 0 0 0 1 0 0 0 1
2 0.139(15) 1 0 0 0 -1 0 0 0 -1
3 0.266(15) -1 0 0 0 -1 0 0 0 -1
4 0.262(15) -1 0 0 0 1 0 0 0 1

loop_
_jana_atom_site_adp_c_label
_jana_atom_site_adp_c_type_symbol
_jana_atom_site_adp_c_111
_jana_atom_site_adp_c_112
_jana_atom_site_adp_c_113
_jana_atom_site_adp_c_122
_jana_atom_site_adp_c_123
_jana_atom_site_adp_c_133
_jana_atom_site_adp_c_222
_jana_atom_site_adp_c_223
_jana_atom_site_adp_c_233
_jana_atom_site_adp_c_333
? ? ? ? ? ? ? ? ? ? ? ?

loop_
_jana_atom_site_adp_d_label
_jana_atom_site_adp_d_type_symbol
_jana_atom_site_adp_d_1111
_jana_atom_site_adp_d_1112
_jana_atom_site_adp_d_1113
_jana_atom_site_adp_d_1122
_jana_atom_site_adp_d_1123
_jana_atom_site_adp_d_1133
_jana_atom_site_adp_d_1222
_jana_atom_site_adp_d_1223
_jana_atom_site_adp_d_1233
_jana_atom_site_adp_d_1333
_jana_atom_site_adp_d_2222
_jana_atom_site_adp_d_2223
_jana_atom_site_adp_d_2233
_jana_atom_site_adp_d_2333
_jana_atom_site_adp_d_3333
? ? ? ? ? ? ? ? ? ? ? ? ? ? ? ? ?

loop_
_jana_atom_site_adp_e_label
_jana_atom_site_adp_e_type_symbol
_jana_atom_site_adp_e_11111
_jana_atom_site_adp_e_11112
_jana_atom_site_adp_e_11113
_jana_atom_site_adp_e_11122
_jana_atom_site_adp_e_11123
_jana_atom_site_adp_e_11133
_jana_atom_site_adp_e_11222
_jana_atom_site_adp_e_11223
_jana_atom_site_adp_e_11233
_jana_atom_site_adp_e_11333
_jana_atom_site_adp_e_12222
_jana_atom_site_adp_e_12223
_jana_atom_site_adp_e_12233
_jana_atom_site_adp_e_12333
_jana_atom_site_adp_e_13333
_jana_atom_site_adp_e_22222
_jana_atom_site_adp_e_22223
_jana_atom_site_adp_e_22233
_jana_atom_site_adp_e_22333
_jana_atom_site_adp_e_23333
_jana_atom_site_adp_e_33333
? ? ? ? ? ? ? ? ? ? ? ? ? ? ? ? ? ? ? ? ? ? ?

loop_
_jana_atom_site_adp_f_label
_jana_atom_site_adp_f_type_symbol
_jana_atom_site_adp_f_111111
_jana_atom_site_adp_f_111112
_jana_atom_site_adp_f_111113
_jana_atom_site_adp_f_111122
_jana_atom_site_adp_f_111123
_jana_atom_site_adp_f_111133
_jana_atom_site_adp_f_111222
_jana_atom_site_adp_f_111223
_jana_atom_site_adp_f_111233
_jana_atom_site_adp_f_111333
_jana_atom_site_adp_f_112222
_jana_atom_site_adp_f_112223
_jana_atom_site_adp_f_112233
_jana_atom_site_adp_f_112333
_jana_atom_site_adp_f_113333
_jana_atom_site_adp_f_122222
_jana_atom_site_adp_f_122223
_jana_atom_site_adp_f_122233
_jana_atom_site_adp_f_122333
_jana_atom_site_adp_f_123333
_jana_atom_site_adp_f_133333
_jana_atom_site_adp_f_222222
_jana_atom_site_adp_f_222223
_jana_atom_site_adp_f_222233
_jana_atom_site_adp_f_222333
_jana_atom_site_adp_f_223333
_jana_atom_site_adp_f_233333
_jana_atom_site_adp_f_333333
? ? ? ? ? ? ? ? ? ? ? ? ? ? ? ? ? ? ? ? ? ? ? ? ? ? ? ? ? ?

loop_
_publcif_info_exptl_table_extra_item
sin_theta_over_lambda_max

loop_
_publcif_info_exptl_table_header_item
?
